data_2015099
loop_
_publ_author_name
'Yoshitaro Miyashita'
'Tetuya Ohashi'
'Akiomi Imai'
'Nagina Amir'
'Kiyoshi Fujisawa'
'Ken-ichi Okamoto'

_publ_section_title
;
 Dichlorooxo(quinoline-8-thiolato-\k^2^<i>N</i>,<i>S</i>)(triphenylphosphine
 oxide-\k<i>O</i>)rhenium(V) acetone solvate
;
_journal_coeditor_code AV1252
_journal_issue 11
_journal_name_full 'Acta Crystallographica Section C'
_journal_page_first m476
_journal_page_last m478
_journal_paper_doi 10.1107/S0108270105027770
_journal_volume 61
_journal_year 2005
_chemical_formula_iupac '[Re (C9 H6 N S) Cl2 O (C18 H15 O)], C3 H6 O'
_chemical_formula_moiety 'C27 H21 Cl2 N O2 P Re S, C3 H6 O'
_chemical_formula_sum 'C30 H27 Cl2 N O3 P Re S'
_chemical_formula_weight 769.70
_chemical_name_systematic
;
Dichlorooxo(quinoline-8-thiolato-\k^2^N,S)(triphenylphosphine
oxide-\kO)rhenium(V) acetone solvate
;
_space_group_IT_number 14
_symmetry_cell_setting monoclinic
_symmetry_space_group_name_Hall '-P 2ybc'
_symmetry_space_group_name_H-M 'P 1 21/c 1'
_cell_angle_alpha 90
_cell_angle_beta 103.90(3)
_cell_angle_gamma 90
_cell_formula_units_Z 4
_cell_length_a 11.569(3)
_cell_length_b 15.152(7)
_cell_length_c 17.660(8)
_cell_measurement_reflns_used 25
_cell_measurement_temperature 296.2
_cell_measurement_theta_max 14.9
_cell_measurement_theta_min 14.5
_cell_volume 3005(2)
_computing_cell_refinement 'WinAFC Diffractometer Control Software'
_computing_data_collection 'WinAFC Difftactometer Control Software (Rigaku Corporation, 1999)'
_computing_data_reduction 'TEXSAN (Molecular Structure Corporation, 1999)'
_computing_molecular_graphics 'ORTEPII (Johnson, 1976)'
_computing_publication_material TEXSAN
_computing_structure_refinement TEXSAN
_computing_structure_solution 'SAPI91 (Fan, 1991)'
_diffrn_measured_fraction_theta_full 0.9971
_diffrn_measured_fraction_theta_max 0.9971
_diffrn_measurement_device_type 'Rigaku AFC-7S'
_diffrn_measurement_method \w--2\q
_diffrn_radiation_type 'Mo K\a'
_diffrn_radiation_wavelength 0.7107
_diffrn_reflns_av_R_equivalents 0.025
_diffrn_reflns_limit_h_max 4
_diffrn_reflns_limit_h_min -15
_diffrn_reflns_limit_k_max 0
_diffrn_reflns_limit_k_min -19
_diffrn_reflns_limit_l_max 22
_diffrn_reflns_limit_l_min -22
_diffrn_reflns_number 7600
_diffrn_reflns_theta_full 27.52
_diffrn_reflns_theta_max 27.52
_diffrn_standards_decay_% 0.17
_diffrn_standards_interval_count 150
_diffrn_standards_number 3
_exptl_absorpt_coefficient_mu 4.378
_exptl_absorpt_correction_T_max 0.174
_exptl_absorpt_correction_T_min 0.148
_exptl_absorpt_correction_type psi-scan
_exptl_absorpt_process_details '(North et al., 1968)'
_exptl_crystal_colour black
_exptl_crystal_density_diffrn 1.701
_exptl_crystal_density_method 'not measured'
_exptl_crystal_description block
_exptl_crystal_F_000 1512
_exptl_crystal_size_max 0.630
_exptl_crystal_size_mid 0.530
_exptl_crystal_size_min 0.400
_refine_diff_density_max 1.07
_refine_diff_density_min -1.86
_refine_ls_extinction_method none
_refine_ls_goodness_of_fit_ref 1.121
_refine_ls_hydrogen_treatment constr
_refine_ls_number_parameters 352
_refine_ls_number_reflns 6887
_refine_ls_R_factor_gt 0.0451
_refine_ls_shift/su_max 0.0001
_refine_ls_structure_factor_coef Fsqd
_refine_ls_weighting_details 'w = 1/[\s^2^(Fo^2^) + {0.08[Max(Fo^2^,0) + 2Fc^2^]/3}^2^]'
_refine_ls_weighting_scheme calc
_refine_ls_wR_factor_ref 0.1494
_reflns_number_gt 4608
_reflns_number_total 6887
_reflns_threshold_expression F^2^>2\s(F^2^)
_cod_data_source_file av1252.cif
_cod_data_source_block I
_cod_original_sg_symbol_H-M 'P 21/c'
_cod_database_code 2015099
_cod_database_fobs_code 2015099

loop_
_symmetry_equiv_pos_as_xyz
x,y,z
-x,1/2+y,1/2-z
-x,-y,-z
x,1/2-y,1/2+z

loop_
_atom_site_label
_atom_site_fract_x
_atom_site_fract_y
_atom_site_fract_z
_atom_site_U_iso_or_equiv
_atom_site_adp_type
_atom_site_calc_flag
_atom_site_refinement_flags
_atom_site_occupancy
_atom_site_disorder_assembly
_atom_site_disorder_group
_atom_site_type_symbol
Re1 0.04250(2) 0.24780(2) 0.11629(2) 0.04774(8) Uani d . 1.00 . . Re
Cl1 0.0391(2) 0.09520(10) 0.0909(2) 0.0855(8) Uani d . 1.00 . . Cl
Cl2 0.0364(2) 0.2135(2) 0.25070(10) 0.0754(7) Uani d . 1.00 . . Cl
S1 0.0971(2) 0.27700(10) 0.00200(10) 0.0585(5) Uani d . 1.00 . . S
P1 0.34520(10) 0.23789(9) 0.22467(9) 0.0355(4) Uani d . 1.00 . . P
O1 -0.1014(5) 0.2690(4) 0.0898(5) 0.086(2) Uani d . 1.00 . . O
O2 0.2268(4) 0.2321(3) 0.1664(3) 0.0420(10) Uani d . 1.00 . . O
O3 0.2946(9) -0.2152(6) 0.1041(5) 0.120(3) Uani d . 1.00 . . O
N1 0.0860(5) 0.3822(4) 0.1420(4) 0.053(2) Uani d . 1.00 . . N
C1 0.0728(8) 0.4197(6) 0.2060(5) 0.072(3) Uani d . 1.00 . . C
C2 0.0931(10) 0.5115(6) 0.2175(6) 0.088(3) Uani d . 1.00 . . C
C3 0.1274(8) 0.5613(5) 0.1653(6) 0.074(3) Uani d . 1.00 . . C
C4 0.1463(6) 0.5235(5) 0.0962(5) 0.062(2) Uani d . 1.00 . . C
C5 0.1806(7) 0.5724(5) 0.0400(6) 0.073(3) Uani d . 1.00 . . C
C6 0.1910(7) 0.5287(6) -0.0275(6) 0.076(3) Uani d . 1.00 . . C
C7 0.1690(7) 0.4392(6) -0.0402(5) 0.063(2) Uani d . 1.00 . . C
C8 0.1346(6) 0.3899(5) 0.0149(5) 0.057(2) Uani d . 1.00 . . C
C9 0.1224(5) 0.4317(4) 0.0856(4) 0.042(2) Uani d . 1.00 . . C
C10 0.3576(6) 0.3327(4) 0.2869(4) 0.046(2) Uani d . 1.00 . . C
C11 0.3065(7) 0.3319(5) 0.3497(4) 0.057(2) Uani d . 1.00 . . C
C12 0.3080(10) 0.4080(6) 0.3940(5) 0.084(3) Uani d . 1.00 . . C
C13 0.3610(10) 0.4824(6) 0.3754(6) 0.095(4) Uani d . 1.00 . . C
C14 0.4144(10) 0.4839(6) 0.3120(7) 0.088(4) Uani d . 1.00 . . C
C15 0.4078(8) 0.4096(5) 0.2665(5) 0.063(2) Uani d . 1.00 . . C
C16 0.4592(6) 0.2410(4) 0.1713(4) 0.039(2) Uani d . 1.00 . . C
C17 0.5797(6) 0.2441(4) 0.2088(4) 0.048(2) Uani d . 1.00 . . C
C18 0.6631(6) 0.2427(4) 0.1635(5) 0.052(2) Uani d . 1.00 . . C
C19 0.6274(8) 0.2392(5) 0.0833(5) 0.064(3) Uani d . 1.00 . . C
C20 0.5093(8) 0.2353(6) 0.0474(5) 0.069(3) Uani d . 1.00 . . C
C21 0.4243(7) 0.2365(5) 0.0913(5) 0.061(2) Uani d . 1.00 . . C
C22 0.3722(6) 0.1423(4) 0.2861(4) 0.039(2) Uani d . 1.00 . . C
C23 0.4662(6) 0.1373(5) 0.3505(4) 0.052(2) Uani d . 1.00 . . C
C24 0.4917(7) 0.0605(6) 0.3938(4) 0.061(2) Uani d . 1.00 . . C
C25 0.4204(8) -0.0129(5) 0.3715(5) 0.060(2) Uani d . 1.00 . . C
C26 0.3246(7) -0.0084(4) 0.3075(5) 0.058(2) Uani d . 1.00 . . C
C27 0.3010(6) 0.0685(4) 0.2648(4) 0.047(2) Uani d . 1.00 . . C
C28 0.2370(9) -0.1473(6) 0.0974(5) 0.074(3) Uani d . 1.00 . . C
C29 0.2668(10) -0.0719(8) 0.0555(7) 0.097(4) Uani d . 1.00 . . C
C30 0.1310(10) -0.1387(7) 0.1274(6) 0.091(4) Uani d . 1.00 . . C
H1 0.0495 0.3849 0.2446 0.0858 Uiso calc . 1.00 . . H
H2 0.0813 0.5375 0.2643 0.1047 Uiso calc . 1.00 . . H
H3 0.1411 0.6218 0.1757 0.0900 Uiso calc . 1.00 . . H
H4 0.1960 0.6338 0.0463 0.0902 Uiso calc . 1.00 . . H
H5 0.2134 0.5604 -0.0682 0.0906 Uiso calc . 1.00 . . H
H6 0.1775 0.4122 -0.0869 0.0746 Uiso calc . 1.00 . . H
H7 0.2701 0.2796 0.3629 0.0685 Uiso calc . 1.00 . . H
H8 0.2751 0.4079 0.4382 0.1000 Uiso calc . 1.00 . . H
H9 0.3616 0.5343 0.4063 0.1139 Uiso calc . 1.00 . . H
H10 0.4554 0.5352 0.3020 0.1067 Uiso calc . 1.00 . . H
H11 0.4372 0.4112 0.2205 0.0750 Uiso calc . 1.00 . . H
H12 0.6046 0.2471 0.2642 0.0581 Uiso calc . 1.00 . . H
H13 0.7457 0.2441 0.1880 0.0630 Uiso calc . 1.00 . . H
H14 0.6845 0.2394 0.0527 0.0764 Uiso calc . 1.00 . . H
H15 0.4848 0.2312 -0.0080 0.0826 Uiso calc . 1.00 . . H
H16 0.3418 0.2346 0.0658 0.0729 Uiso calc . 1.00 . . H
H17 0.5154 0.1877 0.3658 0.0617 Uiso calc . 1.00 . . H
H18 0.5568 0.0580 0.4381 0.0729 Uiso calc . 1.00 . . H
H19 0.4379 -0.0658 0.4008 0.0717 Uiso calc . 1.00 . . H
H20 0.2755 -0.0588 0.2930 0.0703 Uiso calc . 1.00 . . H
H21 0.2353 0.0711 0.2204 0.0573 Uiso calc . 1.00 . . H
H22 0.2311 -0.0181 0.0689 0.1113 Uiso calc . 1.00 . . H
H23 0.2406 -0.0795 0.0004 0.1113 Uiso calc . 1.00 . . H
H24 0.3516 -0.0624 0.0680 0.1113 Uiso calc . 1.00 . . H
H25 0.1467 -0.1530 0.1822 0.1026 Uiso calc . 1.00 . . H
H26 0.0984 -0.0795 0.1217 0.1026 Uiso calc . 1.00 . . H
H27 0.0681 -0.1775 0.1007 0.1026 Uiso calc . 1.00 . . H

loop_
_atom_site_aniso_label
_atom_site_aniso_U_11
_atom_site_aniso_U_22
_atom_site_aniso_U_33
_atom_site_aniso_U_12
_atom_site_aniso_U_13
_atom_site_aniso_U_23
Re1 0.0317(2) 0.0409(2) 0.0690(2) -0.00170(10) 0.00910(10) 0.01240(10)
Cl1 0.089(2) 0.0450(10) 0.104(2) -0.0130(10) -0.0130(10) 0.0010(10)
Cl2 0.0770(10) 0.0690(10) 0.094(2) 0.0000(10) 0.0480(10) 0.0220(10)
S1 0.0560(10) 0.0544(10) 0.0600(10) -0.0015(9) 0.0036(9) -0.0006(8)
P1 0.0337(7) 0.0341(8) 0.0396(7) -0.0008(6) 0.0107(6) 0.0006(6)
O1 0.038(3) 0.078(4) 0.136(6) -0.006(3) 0.010(3) 0.041(4)
O2 0.033(2) 0.041(2) 0.050(2) 0.004(2) 0.006(2) 0.004(2)
O3 0.161(8) 0.093(5) 0.090(5) 0.062(6) -0.002(5) 0.006(4)
N1 0.046(3) 0.045(3) 0.070(4) 0.007(3) 0.019(3) 0.007(3)
C1 0.080(6) 0.069(5) 0.075(6) 0.027(4) 0.037(5) 0.008(4)
C2 0.115(8) 0.055(5) 0.098(7) 0.033(5) 0.032(6) 0.003(5)
C3 0.085(6) 0.049(4) 0.089(7) 0.017(4) 0.025(5) -0.011(4)
C4 0.048(4) 0.041(4) 0.095(6) 0.007(3) 0.014(4) 0.017(4)
C5 0.051(5) 0.042(4) 0.127(8) 0.012(3) 0.025(5) 0.034(5)
C6 0.049(5) 0.083(6) 0.101(7) 0.008(4) 0.031(5) 0.034(5)
C7 0.047(4) 0.073(5) 0.073(5) 0.010(4) 0.023(4) 0.024(4)
C8 0.036(4) 0.053(4) 0.077(5) 0.004(3) 0.006(3) 0.011(4)
C9 0.033(3) 0.028(3) 0.063(4) 0.003(2) 0.010(3) 0.007(3)
C10 0.048(4) 0.038(3) 0.049(4) -0.001(3) 0.009(3) -0.004(3)
C11 0.080(5) 0.041(3) 0.058(4) 0.002(3) 0.035(4) -0.001(3)
C12 0.135(9) 0.059(5) 0.070(6) 0.002(5) 0.049(6) -0.014(4)
C13 0.150(10) 0.049(5) 0.094(8) 0.000(6) 0.042(7) -0.026(5)
C14 0.109(8) 0.048(5) 0.116(9) -0.025(5) 0.044(7) -0.019(5)
C15 0.077(6) 0.043(4) 0.080(5) -0.012(4) 0.042(4) -0.005(4)
C16 0.038(3) 0.039(3) 0.043(3) -0.003(2) 0.012(2) 0.001(3)
C17 0.034(3) 0.059(4) 0.049(3) -0.006(3) 0.006(3) -0.005(3)
C18 0.034(3) 0.052(4) 0.073(5) -0.005(3) 0.017(3) -0.002(3)
C19 0.059(5) 0.078(6) 0.063(5) -0.016(4) 0.031(4) -0.009(4)
C20 0.051(4) 0.111(7) 0.050(4) -0.011(4) 0.022(3) -0.005(4)
C21 0.042(4) 0.086(6) 0.054(4) -0.013(4) 0.012(3) 0.006(4)
C22 0.042(3) 0.041(3) 0.038(3) 0.001(3) 0.016(3) 0.001(2)
C23 0.043(4) 0.055(4) 0.052(4) -0.003(3) 0.002(3) 0.005(3)
C24 0.054(4) 0.074(5) 0.053(4) 0.009(4) 0.009(3) 0.017(4)
C25 0.066(5) 0.056(4) 0.063(5) 0.023(4) 0.023(4) 0.019(4)
C26 0.073(5) 0.034(3) 0.067(5) -0.001(3) 0.018(4) 0.004(3)
C27 0.045(4) 0.044(3) 0.050(4) 0.000(3) 0.006(3) 0.002(3)
C28 0.089(7) 0.074(6) 0.051(5) 0.011(5) 0.002(4) 0.005(4)
C29 0.090(8) 0.101(8) 0.110(9) 0.012(6) 0.042(7) 0.016(7)
C30 0.117(9) 0.074(6) 0.077(6) -0.022(6) 0.014(6) 0.001(5)

loop_
_atom_type_symbol
_atom_type_description
_atom_type_scat_dispersion_real
_atom_type_scat_dispersion_imag
_atom_type_scat_source
C C 0.003 0.002
;International Tables for Crystallography
(1992, Vol. C, Tables 4.2.6.8 and 6.1.1.1)
;
H H 0.000 0.000
;International Tables for Crystallography
(1992, Vol. C, Table 6.1.1.2)
;
Cl Cl 0.148 0.159
;International Tables for Crystallography
(1992, Vol. C, Tables 4.2.6.8 and 6.1.1.1)
;
N N 0.006 0.003
;International Tables for Crystallography
(1992, Vol. C, Tables 4.2.6.8 and 6.1.1.1)
;
O O 0.011 0.006
;International Tables for Crystallography
(1992, Vol. C, Tables 4.2.6.8 and 6.1.1.1)
;
P P 0.102 0.094
;International Tables for Crystallography
(1992, Vol. C, Tables 4.2.6.8 and 6.1.1.1)
;
Re Re -1.018 7.231
;International Tables for Crystallography
(1992, Vol. C, Tables 4.2.6.8 and 6.1.1.1)
;
S S 0.125 0.123
;International Tables for Crystallography
(1992, Vol. C, Tables 4.2.6.8 and 6.1.1.1)
;

loop_
_geom_angle_atom_site_label_1
_geom_angle_atom_site_label_2
_geom_angle_atom_site_label_3
_geom_angle_site_symmetry_2
_geom_angle_site_symmetry_3
_geom_angle
_geom_angle_publ_flag
Cl1 Re1 Cl2 1_555 1_555 88.46(9) yes
Cl1 Re1 S1 1_555 1_555 91.00(9) yes
Cl1 Re1 O1 1_555 1_555 99.7(2) yes
Cl1 Re1 O2 1_555 1_555 86.50(10) yes
Cl1 Re1 N1 1_555 1_555 167.5(2) yes
Cl2 Re1 S1 1_555 1_555 166.11(8) yes
Cl2 Re1 O1 1_555 1_555 93.1(3) yes
Cl2 Re1 O2 1_555 1_555 80.30(10) yes
Cl2 Re1 N1 1_555 1_555 93.3(2) yes
S1 Re1 O1 1_555 1_555 100.7(3) yes
S1 Re1 O2 1_555 1_555 85.80(10) yes
S1 Re1 N1 1_555 1_555 84.4(2) yes
O1 Re1 O2 1_555 1_555 170.9(3) yes
O1 Re1 N1 1_555 1_555 92.6(3) yes
O2 Re1 N1 1_555 1_555 81.7(2) yes
Re1 S1 C8 1_555 1_555 100.6(3) no
O2 P1 C10 1_555 1_555 113.0(3) no
O2 P1 C16 1_555 1_555 107.7(3) no
O2 P1 C22 1_555 1_555 111.4(3) no
C10 P1 C16 1_555 1_555 109.9(3) no
C10 P1 C22 1_555 1_555 107.4(3) no
C16 P1 C22 1_555 1_555 107.2(3) no
Re1 O2 P1 1_555 1_555 159.9(3) yes
Re1 N1 C1 1_555 1_555 122.2(5) no
Re1 N1 C9 1_555 1_555 117.5(5) no
C1 N1 C9 1_555 1_555 120.2(7) no
N1 C1 C2 1_555 1_555 120.1(8) no
N1 C1 H1 1_555 1_555 119.5 no
C2 C1 H1 1_555 1_555 120.4 no
C1 C2 C3 1_555 1_555 121.7(9) no
C1 C2 H2 1_555 1_555 118.4 no
C3 C2 H2 1_555 1_555 119.9 no
C2 C3 C4 1_555 1_555 120.3(8) no
C2 C3 H3 1_555 1_555 118.8 no
C4 C3 H3 1_555 1_555 120.8 no
C3 C4 C5 1_555 1_555 122.5(8) no
C3 C4 C9 1_555 1_555 116.5(7) no
C5 C4 C9 1_555 1_555 120.9(8) no
C4 C5 C6 1_555 1_555 117.4(8) no
C4 C5 H4 1_555 1_555 121.5 no
C6 C5 H4 1_555 1_555 121.1 no
C5 C6 C7 1_555 1_555 123.6(8) no
C5 C6 H5 1_555 1_555 120.1 no
C7 C6 H5 1_555 1_555 116.3 no
C6 C7 C8 1_555 1_555 119.7(8) no
C6 C7 H6 1_555 1_555 120.7 no
C8 C7 H6 1_555 1_555 119.6 no
S1 C8 C7 1_555 1_555 123.1(7) no
S1 C8 C9 1_555 1_555 117.9(5) no
C7 C8 C9 1_555 1_555 119.0(7) no
N1 C9 C4 1_555 1_555 121.1(7) no
N1 C9 C8 1_555 1_555 119.5(6) no
C4 C9 C8 1_555 1_555 119.4(6) no
P1 C10 C11 1_555 1_555 120.0(5) no
P1 C10 C15 1_555 1_555 119.4(5) no
C11 C10 C15 1_555 1_555 120.3(6) no
C10 C11 C12 1_555 1_555 119.6(7) no
C10 C11 H7 1_555 1_555 120.3 no
C12 C11 H7 1_555 1_555 120.0 no
C11 C12 C13 1_555 1_555 119.9(8) no
C11 C12 H8 1_555 1_555 120.5 no
C13 C12 H8 1_555 1_555 119.5 no
C12 C13 C14 1_555 1_555 121.0(8) no
C12 C13 H9 1_555 1_555 119.2 no
C14 C13 H9 1_555 1_555 119.7 no
C13 C14 C15 1_555 1_555 118.7(8) no
C13 C14 H10 1_555 1_555 119.9 no
C15 C14 H10 1_555 1_555 121.5 no
C10 C15 C14 1_555 1_555 120.2(7) no
C10 C15 H11 1_555 1_555 119.9 no
C14 C15 H11 1_555 1_555 119.8 no
P1 C16 C17 1_555 1_555 121.9(5) no
P1 C16 C21 1_555 1_555 117.8(5) no
C17 C16 C21 1_555 1_555 120.3(6) no
C16 C17 C18 1_555 1_555 118.5(7) no
C16 C17 H12 1_555 1_555 120.8 no
C18 C17 H12 1_555 1_555 120.7 no
C17 C18 C19 1_555 1_555 120.9(7) no
C17 C18 H13 1_555 1_555 119.8 no
C19 C18 H13 1_555 1_555 119.4 no
C18 C19 C20 1_555 1_555 119.9(7) no
C18 C19 H14 1_555 1_555 120.5 no
C20 C19 H14 1_555 1_555 119.6 no
C19 C20 C21 1_555 1_555 120.3(8) no
C19 C20 H15 1_555 1_555 119.9 no
C21 C20 H15 1_555 1_555 119.8 no
C16 C21 C20 1_555 1_555 120.1(7) no
C16 C21 H16 1_555 1_555 120.1 no
C20 C21 H16 1_555 1_555 119.8 no
P1 C22 C23 1_555 1_555 122.3(5) no
P1 C22 C27 1_555 1_555 118.8(5) no
C23 C22 C27 1_555 1_555 118.8(6) no
C22 C23 C24 1_555 1_555 121.6(7) no
C22 C23 H17 1_555 1_555 119.5 no
C24 C23 H17 1_555 1_555 119.0 no
C23 C24 C25 1_555 1_555 119.1(7) no
C23 C24 H18 1_555 1_555 120.7 no
C25 C24 H18 1_555 1_555 120.2 no
C24 C25 C26 1_555 1_555 119.9(7) no
C24 C25 H19 1_555 1_555 119.3 no
C26 C25 H19 1_555 1_555 120.8 no
C25 C26 C27 1_555 1_555 120.2(7) no
C25 C26 H20 1_555 1_555 119.5 no
C27 C26 H20 1_555 1_555 120.3 no
C22 C27 C26 1_555 1_555 120.4(6) no
C22 C27 H21 1_555 1_555 119.7 no
C26 C27 H21 1_555 1_555 119.9 no
O3 C28 C29 1_555 1_555 121.0(10) no
O3 C28 C30 1_555 1_555 121.0(10) no
C29 C28 C30 1_555 1_555 116.2(9) no
C28 C29 H22 1_555 1_555 111.8 no
C28 C29 H23 1_555 1_555 111.7 no
C28 C29 H24 1_555 1_555 110.8 no
H22 C29 H23 1_555 1_555 107.6 no
H22 C29 H24 1_555 1_555 106.7 no
H23 C29 H24 1_555 1_555 108.0 no
C28 C30 H25 1_555 1_555 112.0 no
C28 C30 H26 1_555 1_555 112.8 no
C28 C30 H27 1_555 1_555 111.8 no
H25 C30 H26 1_555 1_555 106.6 no
H25 C30 H27 1_555 1_555 106.9 no
H26 C30 H27 1_555 1_555 106.4 no

loop_
_geom_bond_atom_site_label_1
_geom_bond_atom_site_label_2
_geom_bond_site_symmetry_1
_geom_bond_site_symmetry_2
_geom_bond_distance
_geom_bond_publ_flag
Re1 Cl1 . . 2.353(2) yes
Re1 Cl2 . . 2.448(2) yes
Re1 S1 . . 2.298(2) yes
Re1 O1 . . 1.649(6) yes
Re1 O2 . . 2.117(4) yes
Re1 N1 . . 2.120(6) yes
S1 C8 . . 1.765(8) no
P1 O2 . . 1.506(4) no
P1 C10 . . 1.794(7) no
P1 C16 . . 1.796(7) no
P1 C22 . . 1.792(6) no
O3 C28 . . 1.220(10) no
N1 C1 . . 1.306(10) no
N1 C9 . . 1.391(8) no
C1 C2 . . 1.420(10) no
C1 H1 . . 0.950 no
C2 C3 . . 1.320(10) no
C2 H2 . . 0.955 no
C3 C4 . . 1.410(10) no
C3 H3 . . 0.941 no
C4 C5 . . 1.370(10) no
C4 C9 . . 1.421(9) no
C5 C6 . . 1.390(10) no
C5 H4 . . 0.947 no
C6 C7 . . 1.390(10) no
C6 H5 . . 0.951 no
C7 C8 . . 1.360(10) no
C7 H6 . . 0.948 no
C8 C9 . . 1.440(10) no
C10 C11 . . 1.377(9) no
C10 C15 . . 1.388(9) no
C11 C12 . . 1.390(10) no
C11 H7 . . 0.951 no
C12 C13 . . 1.360(10) no
C12 H8 . . 0.948 no
C13 C14 . . 1.410(10) no
C13 H9 . . 0.956 no
C14 C15 . . 1.370(10) no
C14 H10 . . 0.950 no
C15 H11 . . 0.954 no
C16 C17 . . 1.393(9) no
C16 C21 . . 1.370(10) no
C17 C18 . . 1.395(10) no
C17 H12 . . 0.951 no
C18 C19 . . 1.380(10) no
C18 H13 . . 0.949 no
C19 C20 . . 1.360(10) no
C19 H14 . . 0.949 no
C20 C21 . . 1.390(10) no
C20 H15 . . 0.953 no
C21 H16 . . 0.953 no
C22 C23 . . 1.373(9) no
C22 C27 . . 1.387(9) no
C23 C24 . . 1.385(10) no
C23 H17 . . 0.951 no
C24 C25 . . 1.380(10) no
C24 H18 . . 0.948 no
C25 C26 . . 1.380(10) no
C25 H19 . . 0.948 no
C26 C27 . . 1.380(9) no
C26 H20 . . 0.949 no
C27 H21 . . 0.953 no
C28 C29 . . 1.450(10) no
C28 C30 . . 1.450(10) no
C29 H22 . . 0.969 no
C29 H23 . . 0.954 no
C29 H24 . . 0.964 no
C30 H25 . . 0.965 no
C30 H26 . . 0.970 no
C30 H27 . . 0.967 no

loop_
_geom_contact_atom_site_label_1
_geom_contact_atom_site_label_2
_geom_contact_distance
_geom_contact_site_symmetry_2
Cl2 C2 3.511(9) 2_545
Cl2 C3 3.530(8) 2_545
O1 C19 3.140(10) 1_455
O1 C5 3.295(10) 3_565
O1 C18 3.312(10) 1_455
O1 C6 3.340(10) 3_565
O3 C17 3.330(10) 2_645
O3 C23 3.500(10) 2_645
O3 C5 3.560(10) 1_545
C4 C7 3.590(10) 3_565
C5 C8 3.590(10) 3_565
C6 C25 3.540(10) 4_554
C6 C9 3.570(10) 3_565

loop_
_geom_torsion_atom_site_label_1
_geom_torsion_atom_site_label_2
_geom_torsion_atom_site_label_3
_geom_torsion_atom_site_label_4
_geom_torsion_site_symmetry_1
_geom_torsion_site_symmetry_2
_geom_torsion_site_symmetry_3
_geom_torsion_site_symmetry_4
_geom_torsion
_geom_torsion_publ_flag
Re1 S1 C8 C7 1_555 1_555 1_555 1_555 -177.4(6) no
Re1 S1 C8 C9 1_555 1_555 1_555 1_555 -0.4(5) no
Re1 O2 P1 C10 1_555 1_555 1_555 1_555 -28.8(9) no
Re1 O2 P1 C16 1_555 1_555 1_555 1_555 -150.3(8) no
Re1 O2 P1 C22 1_555 1_555 1_555 1_555 92.3(8) no
Re1 N1 C1 C2 1_555 1_555 1_555 1_555 -174.4(7) no
Re1 N1 C9 C4 1_555 1_555 1_555 1_555 176.2(5) no
Re1 N1 C9 C8 1_555 1_555 1_555 1_555 -2.9(8) no
Cl1 Re1 S1 C8 1_555 1_555 1_555 1_555 -169.2(2) no
Cl1 Re1 O2 P1 1_555 1_555 1_555 1_555 -129.1(8) no
Cl1 Re1 N1 C1 1_555 1_555 1_555 1_555 -113.4(9) no
Cl1 Re1 N1 C9 1_555 1_555 1_555 1_555 70.0(10) no
Cl2 Re1 S1 C8 1_555 1_555 1_555 1_555 -81.5(4) no
Cl2 Re1 O2 P1 1_555 1_555 1_555 1_555 -40.1(8) no
Cl2 Re1 N1 C1 1_555 1_555 1_555 1_555 -15.8(6) no
Cl2 Re1 N1 C9 1_555 1_555 1_555 1_555 168.3(5) no
S1 Re1 O2 P1 1_555 1_555 1_555 1_555 139.6(8) no
S1 Re1 N1 C1 1_555 1_555 1_555 1_555 178.0(6) no
S1 Re1 N1 C9 1_555 1_555 1_555 1_555 2.0(5) no
S1 C8 C7 C6 1_555 1_555 1_555 1_555 176.6(6) no
S1 C8 C9 N1 1_555 1_555 1_555 1_555 2.2(8) no
S1 C8 C9 C4 1_555 1_555 1_555 1_555 -177.0(5) no
P1 O2 Re1 N1 1_555 1_555 1_555 1_555 54.7(8) no
P1 C10 C11 C12 1_555 1_555 1_555 1_555 -174.8(7) no
P1 C10 C15 C14 1_555 1_555 1_555 1_555 177.8(8) no
P1 C16 C17 C18 1_555 1_555 1_555 1_555 177.3(5) no
P1 C16 C21 C20 1_555 1_555 1_555 1_555 -177.5(7) no
P1 C22 C23 C24 1_555 1_555 1_555 1_555 -174.6(6) no
P1 C22 C27 C26 1_555 1_555 1_555 1_555 175.2(6) no
O1 Re1 S1 C8 1_555 1_555 1_555 1_555 90.8(3) no
O1 Re1 N1 C1 1_555 1_555 1_555 1_555 77.5(7) no
O1 Re1 N1 C9 1_555 1_555 1_555 1_555 -98.4(5) no
O2 Re1 S1 C8 1_555 1_555 1_555 1_555 -82.8(3) no
O2 Re1 N1 C1 1_555 1_555 1_555 1_555 -95.5(6) no
O2 Re1 N1 C9 1_555 1_555 1_555 1_555 88.6(5) no
O2 P1 C10 C11 1_555 1_555 1_555 1_555 79.8(7) no
O2 P1 C10 C15 1_555 1_555 1_555 1_555 -93.5(6) no
O2 P1 C16 C17 1_555 1_555 1_555 1_555 -178.3(5) no
O2 P1 C16 C21 1_555 1_555 1_555 1_555 -1.0(6) no
O2 P1 C22 C23 1_555 1_555 1_555 1_555 -170.9(5) no
O2 P1 C22 C27 1_555 1_555 1_555 1_555 13.8(6) no
N1 Re1 S1 C8 1_555 1_555 1_555 1_555 -0.8(3) no
N1 C1 C2 C3 1_555 1_555 1_555 1_555 -1.0(10) no
N1 C9 C4 C3 1_555 1_555 1_555 1_555 -1.0(10) no
N1 C9 C4 C5 1_555 1_555 1_555 1_555 -179.1(7) no
N1 C9 C8 C7 1_555 1_555 1_555 1_555 179.2(6) no
C1 N1 C9 C4 1_555 1_555 1_555 1_555 .0(10) no
C1 N1 C9 C8 1_555 1_555 1_555 1_555 -179.0(7) no
C1 C2 C3 C4 1_555 1_555 1_555 1_555 .0(10) no
C2 C1 N1 C9 1_555 1_555 1_555 1_555 1.0(10) no
C2 C3 C4 C5 1_555 1_555 1_555 1_555 179.2(9) no
C2 C3 C4 C9 1_555 1_555 1_555 1_555 2.0(10) no
C3 C4 C5 C6 1_555 1_555 1_555 1_555 -177.0(8) no
C3 C4 C9 C8 1_555 1_555 1_555 1_555 177.2(7) no
C4 C5 C6 C7 1_555 1_555 1_555 1_555 .0(10) no
C4 C9 C8 C7 1_555 1_555 1_555 1_555 0.1(10) no
C5 C4 C9 C8 1_555 1_555 1_555 1_555 .0(10) no
C5 C6 C7 C8 1_555 1_555 1_555 1_555 .0(10) no
C6 C5 C4 C9 1_555 1_555 1_555 1_555 .0(10) no
C6 C7 C8 C9 1_555 1_555 1_555 1_555 .0(10) no
C10 P1 C16 C17 1_555 1_555 1_555 1_555 58.1(6) no
C10 P1 C16 C21 1_555 1_555 1_555 1_555 -124.5(6) no
C10 P1 C22 C23 1_555 1_555 1_555 1_555 -46.6(7) no
C10 P1 C22 C27 1_555 1_555 1_555 1_555 138.2(5) no
C10 C11 C12 C13 1_555 1_555 1_555 1_555 .0(10) no
C10 C15 C14 C13 1_555 1_555 1_555 1_555 -5.0(10) no
C11 C10 P1 C16 1_555 1_555 1_555 1_555 -159.8(6) no
C11 C10 P1 C22 1_555 1_555 1_555 1_555 -43.5(7) no
C11 C10 C15 C14 1_555 1_555 1_555 1_555 4.0(10) no
C11 C12 C13 C14 1_555 1_555 1_555 1_555 .0(10) no
C12 C11 C10 C15 1_555 1_555 1_555 1_555 -1.0(10) no
C12 C13 C14 C15 1_555 1_555 1_555 1_555 3.0(10) no
C15 C10 P1 C16 1_555 1_555 1_555 1_555 26.9(7) no
C15 C10 P1 C22 1_555 1_555 1_555 1_555 143.2(6) no
C16 P1 C22 C23 1_555 1_555 1_555 1_555 71.5(6) no
C16 P1 C22 C27 1_555 1_555 1_555 1_555 -103.8(6) no
C16 C17 C18 C19 1_555 1_555 1_555 1_555 .0(10) no
C16 C21 C20 C19 1_555 1_555 1_555 1_555 .0(10) no
C17 C16 P1 C22 1_555 1_555 1_555 1_555 -58.3(6) no
C17 C16 C21 C20 1_555 1_555 1_555 1_555 .0(10) no
C17 C18 C19 C20 1_555 1_555 1_555 1_555 -1.0(10) no
C18 C17 C16 C21 1_555 1_555 1_555 1_555 0.1(10) no
C18 C19 C20 C21 1_555 1_555 1_555 1_555 1.0(10) no
C21 C16 P1 C22 1_555 1_555 1_555 1_555 119.0(6) no
C22 C23 C24 C25 1_555 1_555 1_555 1_555 .0(10) no
C22 C27 C26 C25 1_555 1_555 1_555 1_555 .0(10) no
C23 C22 C27 C26 1_555 1_555 1_555 1_555 .0(10) no
C23 C24 C25 C26 1_555 1_555 1_555 1_555 .0(10) no
C24 C23 C22 C27 1_555 1_555 1_555 1_555 .0(10) no
C24 C25 C26 C27 1_555 1_555 1_555 1_555 1.0(10) no
